data_7704075
loop_
_publ_author_name
'Solomatina, Anastasia I.'
'Kuznetsov, Kirill M.'
'Gurzhiy, Vladislav V.'
'Pavlovskiy, Vladimir V.'
'Porsev, Vitaly V.'
'Evarestov, Robert A.'
'Tunik, Sergey P.'

_publ_section_title
;
 Luminescent organic dyes containing a phenanthro[9,10-D]imidazole core
 and [Ir(N^C)(N^N)]<sup>+</sup> complexes based on the cyclometalating and
 diimine ligands of this type.
;
_journal_issue 20
_journal_name_full 'Dalton transactions (Cambridge, England : 2003)'
_journal_page_first 6751
_journal_page_last 6763
_journal_paper_doi 10.1039/d0dt00568a
_journal_volume 49
_journal_year 2020
_chemical_formula_moiety 'C48 H33 Ir N5, 3(C H Cl3), F6 P'
_chemical_formula_sum 'C51 H36 Cl9 F6 Ir N5 P'
_chemical_formula_weight 1375.07
_space_group_crystal_system monoclinic
_space_group_IT_number 14
_space_group_name_Hall '-P 2yn'
_space_group_name_H-M_alt 'P 1 21/n 1'
_atom_sites_solution_hydrogens geom
_audit_creation_date 2019-11-03
_audit_creation_method
;
Olex2 1.2
(compiled 2018.05.29 svn.r3508 for OlexSys, GUI svn.r5506)
;
_audit_update_record
;
2019-11-10 deposited with the CCDC.	2020-04-14 downloaded from the CCDC.
;
_cell_angle_alpha 90
_cell_angle_beta 108.308(2)
_cell_angle_gamma 90
_cell_formula_units_Z 4
_cell_length_a 13.7115(2)
_cell_length_b 18.8612(3)
_cell_length_c 21.0299(4)
_cell_measurement_reflns_used 21465
_cell_measurement_temperature 100(2)
_cell_measurement_theta_max 30.7540
_cell_measurement_theta_min 2.6730
_cell_volume 5163.36(16)
_computing_cell_refinement
;
CrysAlisPro, Agilent Technologies,
Version 1.171.36.32 (release 02-08-2013 CrysAlis171 .NET)
(compiled Aug  2 2013,16:46:58)
;
_computing_data_collection
;
CrysAlisPro, Agilent Technologies,
Version 1.171.36.32 (release 02-08-2013 CrysAlis171 .NET)
(compiled Aug  2 2013,16:46:58)
;
_computing_data_reduction
;
CrysAlisPro, Agilent Technologies,
Version 1.171.36.32 (release 02-08-2013 CrysAlis171 .NET)
(compiled Aug  2 2013,16:46:58)
;
_computing_molecular_graphics 'Olex2 (Dolomanov et al., 2009)'
_computing_publication_material 'Olex2 (Dolomanov et al., 2009)'
_computing_structure_refinement 'ShelXL (Sheldrick, 2015)'
_computing_structure_solution 'SHELXT (Sheldrick, 2015)'
_diffrn_ambient_temperature 100(2)
_diffrn_detector_area_resol_mean 16.2096
_diffrn_measured_fraction_theta_full 0.999
_diffrn_measured_fraction_theta_max 0.999
_diffrn_measurement_details
;
#__ type_ start__ end____ width___ exp.time_
  1 omega  -90.00  -54.00   1.0000   10.0000
omega____ theta____ kappa____ phi______ frames
    -      -22.2678  -57.0000  -60.0000 36

#__ type_ start__ end____ width___ exp.time_
  2 omega  -23.00   20.00   1.0000   10.0000
omega____ theta____ kappa____ phi______ frames
    -      -22.2678  -99.0000 -150.0000 43

#__ type_ start__ end____ width___ exp.time_
  3 omega  -98.00  -47.00   1.0000   10.0000
omega____ theta____ kappa____ phi______ frames
    -      -22.2678 -178.0000    0.0000 51

#__ type_ start__ end____ width___ exp.time_
  4 omega  -16.00   17.00   1.0000   10.0000
omega____ theta____ kappa____ phi______ frames
    -      -22.2678  -99.0000  120.0000 33

#__ type_ start__ end____ width___ exp.time_
  5 omega    5.00   95.00   1.0000   10.0000
omega____ theta____ kappa____ phi______ frames
    -       23.3616    0.0000  -60.0000 90

#__ type_ start__ end____ width___ exp.time_
  6 omega  -95.00  -50.00   1.0000   10.0000
omega____ theta____ kappa____ phi______ frames
    -      -22.2678  -38.0000  120.0000 45

#__ type_ start__ end____ width___ exp.time_
  7 omega  -44.00  -18.00   1.0000   10.0000
omega____ theta____ kappa____ phi______ frames
    -      -22.2678  -38.0000  120.0000 26

#__ type_ start__ end____ width___ exp.time_
  8 omega  -66.00  -40.00   1.0000   10.0000
omega____ theta____ kappa____ phi______ frames
    -      -22.2678 -178.0000 -180.0000 26

#__ type_ start__ end____ width___ exp.time_
  9 omega   26.00   65.00   1.0000   10.0000
omega____ theta____ kappa____ phi______ frames
    -       23.3616  -99.0000 -120.0000 39

#__ type_ start__ end____ width___ exp.time_
 10 omega  -36.00   95.00   1.0000   10.0000
omega____ theta____ kappa____ phi______ frames
    -       23.3616    0.0000  120.0000 131
;
_diffrn_measurement_device_type 'Xcalibur, Eos'
_diffrn_measurement_method '\w scans'
_diffrn_orient_matrix_UB_11 0.0144067000
_diffrn_orient_matrix_UB_12 -0.0285899000
_diffrn_orient_matrix_UB_13 -0.0170697000
_diffrn_orient_matrix_UB_21 0.0275037000
_diffrn_orient_matrix_UB_22 -0.0156161000
_diffrn_orient_matrix_UB_23 0.0311649000
_diffrn_orient_matrix_UB_31 -0.0447628000
_diffrn_orient_matrix_UB_32 -0.0187842000
_diffrn_orient_matrix_UB_33 0.0000782000
_diffrn_radiation_monochromator graphite
_diffrn_radiation_type MoK\a
_diffrn_radiation_wavelength 0.71073
_diffrn_reflns_av_R_equivalents 0.0408
_diffrn_reflns_av_unetI/netI 0.0335
_diffrn_reflns_Laue_measured_fraction_full 0.999
_diffrn_reflns_Laue_measured_fraction_max 0.999
_diffrn_reflns_limit_h_max 17
_diffrn_reflns_limit_h_min -17
_diffrn_reflns_limit_k_max 24
_diffrn_reflns_limit_k_min -24
_diffrn_reflns_limit_l_max 27
_diffrn_reflns_limit_l_min -27
_diffrn_reflns_number 52304
_diffrn_reflns_point_group_measured_fraction_full 0.999
_diffrn_reflns_point_group_measured_fraction_max 0.999
_diffrn_reflns_theta_full 25.242
_diffrn_reflns_theta_max 27.500
_diffrn_reflns_theta_min 2.667
_diffrn_source 'Enhance (Mo) X-ray Source'
_exptl_absorpt_coefficient_mu 3.147
_exptl_absorpt_correction_T_max 1.00000
_exptl_absorpt_correction_T_min 0.88813
_exptl_absorpt_correction_type multi-scan
_exptl_absorpt_process_details
;
CrysAlisPro, Agilent Technologies,
Version 1.171.36.32 (release 02-08-2013 CrysAlis171 .NET)
(compiled Aug  2 2013,16:46:58)
Empirical absorption correction using spherical harmonics,
 implemented in SCALE3 ABSPACK scaling algorithm.
;
_exptl_crystal_colour 'translucent yellow'
_exptl_crystal_density_diffrn 1.769
_exptl_crystal_description prism
_exptl_crystal_F_000 2704
_exptl_crystal_size_max 0.21
_exptl_crystal_size_mid 0.17
_exptl_crystal_size_min 0.11
_refine_diff_density_max 1.937
_refine_diff_density_min -1.503
_refine_diff_density_rms 0.112
_refine_ls_extinction_method none
_refine_ls_goodness_of_fit_ref 1.043
_refine_ls_hydrogen_treatment constr
_refine_ls_matrix_type full
_refine_ls_number_parameters 653
_refine_ls_number_reflns 11856
_refine_ls_number_restraints 0
_refine_ls_restrained_S_all 1.043
_refine_ls_R_factor_all 0.0384
_refine_ls_R_factor_gt 0.0304
_refine_ls_shift/su_max 0.000
_refine_ls_shift/su_mean 0.000
_refine_ls_structure_factor_coef Fsqd
_refine_ls_weighting_details 'w=1/[\s^2^(Fo^2^)+(0.0288P)^2^+13.2006P] where P=(Fo^2^+2Fc^2^)/3'
_refine_ls_weighting_scheme calc
_refine_ls_wR_factor_gt 0.0697
_refine_ls_wR_factor_ref 0.0751
_reflns_Friedel_coverage 0.000
_reflns_number_gt 10295
_reflns_number_total 11856
_reflns_threshold_expression 'I > 2\s(I)'
_cod_data_source_file d0dt00568a2.cif
_cod_data_source_block Compound_1_saiir1
_cod_depositor_comments 'Adding full bibliography for 7704075--7704080.cif.'
_cod_database_code 7704075
_shelx_shelxl_version_number 2018/3
_shelx_space_group_comment
;
The symmetry employed for this shelxl refinement is uniquely defined
by the following loop, which should always be used as a source of
symmetry information in preference to the above space-group names.
They are only intended as comments.
;
_reflns_odcompleteness_completeness 99.89
_reflns_odcompleteness_iscentric 1
_reflns_odcompleteness_theta 28.51
_olex2_refinement_description
;
1. Fixed Uiso
 At 1.2 times of:
  All C(H) groups
2. Uiso/Uaniso restraints and constraints
Uanis(Cl5A) = Uanis(Cl5) = Uanis(C300) = Uanis(C30A) = Uanis(Cl30) = Uanis(Cl6)
= Uanis(Cl7) = Uanis(Cl6A)
3. Others
 Sof(Cl5A)=Sof(Cl6A)=Sof(Cl7)=Sof(C30A)=Sof(H30A)=1-FVAR(1)
 Sof(Cl30)=Sof(Cl5)=Sof(Cl6)=Sof(C300)=Sof(H300)=FVAR(1)
4.a Ternary CH refined with riding coordinates:
 C200(H200), C100(H100), C300(H300), C30A(H30A)
4.b Aromatic/amide H refined with riding coordinates:
 C12(H12), C1(H1), C29(H29), C13(H13), C45(H45), C10(H10), C44(H44), C22(H22),
 C7(H7), C21(H21), C2(H2), C9(H9), C18(H18), C43(H43), C23(H23), C20(H20),
 C4(H4), C8(H8), C36(H36), C15(H15), C14(H14), C42(H42), C37(H37), C39(H39),
 C38(H38), C33(H33), C30(H30), C3(H3), C24(H24), C25(H25), C32(H32), C19(H19),
 C31(H31)
;
_olex2_submission_special_instructions 'No special instructions were received'

loop_
_space_group_symop_operation_xyz
'x, y, z'
'-x+1/2, y+1/2, -z+1/2'
'-x, -y, -z'
'x-1/2, -y-1/2, z-1/2'

loop_
_atom_site_label
_atom_site_type_symbol
_atom_site_fract_x
_atom_site_fract_y
_atom_site_fract_z
_atom_site_U_iso_or_equiv
_atom_site_adp_type
_atom_site_occupancy
_atom_site_site_symmetry_order
_atom_site_calc_flag
_atom_site_refinement_flags_posn
_atom_site_refinement_flags_adp
_atom_site_refinement_flags_occupancy
_atom_site_disorder_assembly
_atom_site_disorder_group
Ir1 Ir 0.05495(2) 0.63266(2) 0.70587(2) 0.01201(4) Uani 1 1 d . . . . .
Cl20 Cl 0.75977(7) 0.77390(5) 0.55952(4) 0.02450(18) Uani 1 1 d . . . . .
Cl1 Cl 0.72936(7) 0.77171(5) 0.41726(4) 0.0290(2) Uani 1 1 d . . . . .
P1 P 0.41330(7) 0.79769(5) 0.49935(4) 0.01737(17) Uani 1 1 d . . . . .
Cl2 Cl 0.68865(8) 0.64581(5) 0.48387(5) 0.0305(2) Uani 1 1 d . . . . .
Cl10 Cl 0.29197(9) 1.00304(7) 0.28754(5) 0.0441(3) Uani 1 1 d . . . . .
Cl3 Cl 0.28932(11) 1.04974(7) 0.41693(6) 0.0533(3) Uani 1 1 d . . . . .
Cl4 Cl 0.13600(10) 0.95077(7) 0.34107(6) 0.0510(3) Uani 1 1 d . . . . .
Cl30 Cl 1.1459(3) 0.9223(3) 0.5221(4) 0.0630(4) Uani 0.461(3) 1 d . . P A 1
Cl5 Cl 0.9754(4) 0.8735(3) 0.5821(2) 0.0630(4) Uani 0.461(3) 1 d . . P A 1
F3 F 0.39353(16) 0.81212(12) 0.56944(10) 0.0285(5) Uani 1 1 d . . . . .
F2 F 0.52357(15) 0.83450(12) 0.52827(10) 0.0270(5) Uani 1 1 d . . . . .
F5 F 0.43443(16) 0.78441(13) 0.42920(10) 0.0283(5) Uani 1 1 d . . . . .
N2 N 0.05784(19) 0.57735(14) 0.79040(14) 0.0144(5) Uani 1 1 d . . . . .
F1 F 0.36378(18) 0.87290(12) 0.47234(12) 0.0333(5) Uani 1 1 d . . . . .
N1 N 0.0650(2) 0.67942(14) 0.62096(14) 0.0157(5) Uani 1 1 d . . . . .
N4 N -0.1170(2) 0.63247(14) 0.67645(13) 0.0129(5) Uani 1 1 d . . . . .
N3 N 0.0159(2) 0.73519(14) 0.73741(13) 0.0133(5) Uani 1 1 d . . . . .
F4 F 0.30344(17) 0.76146(14) 0.47042(12) 0.0365(6) Uani 1 1 d . . . . .
F6 F 0.4646(2) 0.72315(12) 0.52594(13) 0.0424(6) Uani 1 1 d . . . . .
N5 N -0.2513(2) 0.67943(14) 0.70005(13) 0.0142(5) Uani 1 1 d . . . . .
C47 C -0.2019(2) 0.58937(17) 0.65058(15) 0.0138(6) Uani 1 1 d . . . . .
C11 C 0.2050(2) 0.65495(17) 0.73591(17) 0.0160(6) Uani 1 1 d . . . . .
C12 C 0.0358(2) 0.60442(19) 0.84333(17) 0.0178(7) Uani 1 1 d . . . . .
H12 H 0.012923 0.651051 0.841138 0.021 Uiso 1 1 calc R . . . .
C00Q C 0.0995(2) 0.53701(17) 0.68205(16) 0.0145(6) Uani 1 1 d . . . . .
C27 C -0.1507(2) 0.68741(17) 0.70409(15) 0.0128(6) Uani 1 1 d . . . . .
C6 C 0.2372(2) 0.69544(17) 0.68982(17) 0.0166(7) Uani 1 1 d . . . . .
C26 C -0.0845(2) 0.74875(17) 0.72929(16) 0.0142(6) Uani 1 1 d . . . . .
C34 C -0.2855(2) 0.61719(17) 0.66539(16) 0.0148(6) Uani 1 1 d . . . . .
C46 C -0.2118(2) 0.52647(17) 0.61028(15) 0.0135(6) Uani 1 1 d . . . . .
C1 C -0.0115(3) 0.68148(18) 0.56225(17) 0.0188(7) Uani 1 1 d . . . . .
H1 H -0.075052 0.662524 0.560095 0.023 Uiso 1 1 calc R . . . .
C29 C -0.2796(2) 0.73612(18) 0.79718(16) 0.0163(6) Uani 1 1 d . . . . .
H29 H -0.234686 0.703899 0.825025 0.020 Uiso 1 1 calc R . . . .
C16 C 0.0897(2) 0.50799(17) 0.79282(16) 0.0153(6) Uani 1 1 d . . . . .
C13 C 0.0456(3) 0.56592(19) 0.90094(17) 0.0201(7) Uani 1 1 d . . . . .
H13 H 0.029414 0.586199 0.936660 0.024 Uiso 1 1 calc R . . . .
C5 C 0.1593(2) 0.70643(17) 0.62495(17) 0.0166(7) Uani 1 1 d . . . . .
C45 C -0.1320(3) 0.50110(17) 0.58822(16) 0.0161(6) Uani 1 1 d . . . . .
H45 H -0.069039 0.524444 0.601187 0.019 Uiso 1 1 calc R . . . .
C17 C 0.1108(2) 0.48454(18) 0.73198(17) 0.0170(7) Uani 1 1 d . . . . .
C10 C 0.2781(3) 0.63924(18) 0.79782(17) 0.0187(7) Uani 1 1 d . . . . .
H10 H 0.259850 0.610934 0.828497 0.022 Uiso 1 1 calc R . . . .
C35 C -0.3842(2) 0.58279(17) 0.64859(16) 0.0149(6) Uani 1 1 d . . . . .
C28 C -0.3060(2) 0.73006(16) 0.72818(16) 0.0129(6) Uani 1 1 d . . . . .
C44 C -0.1449(3) 0.44243(18) 0.54782(17) 0.0193(7) Uani 1 1 d . . . . .
H44 H -0.090812 0.425664 0.534250 0.023 Uiso 1 1 calc R . . . .
C22 C 0.0841(3) 0.78821(18) 0.75904(18) 0.0194(7) Uani 1 1 d . . . . .
H22 H 0.153038 0.778985 0.765059 0.023 Uiso 1 1 calc R . . . .
C7 C 0.3377(3) 0.72179(19) 0.70632(19) 0.0220(7) Uani 1 1 d . . . . .
H7 H 0.357358 0.749039 0.675581 0.026 Uiso 1 1 calc R . . . .
C21 C 0.1252(2) 0.51740(19) 0.62510(17) 0.0191(7) Uani 1 1 d . . . . .
H21 H 0.123051 0.551405 0.592661 0.023 Uiso 1 1 calc R . . . .
C40 C -0.3944(2) 0.51920(17) 0.61064(16) 0.0156(6) Uani 1 1 d . . . . .
C2 C 0.0011(3) 0.71081(19) 0.50493(18) 0.0227(7) Uani 1 1 d . . . . .
H2 H -0.052763 0.710843 0.464837 0.027 Uiso 1 1 calc R . . . .
C9 C 0.3779(3) 0.6657(2) 0.81377(18) 0.0226(7) Uani 1 1 d . . . . .
H9 H 0.425286 0.655500 0.855289 0.027 Uiso 1 1 calc R . . . .
C18 C 0.1392(3) 0.41499(19) 0.72250(19) 0.0215(7) Uani 1 1 d . . . . .
H18 H 0.144352 0.380924 0.755369 0.026 Uiso 1 1 calc R . . . .
C41 C -0.3088(2) 0.49208(17) 0.58998(16) 0.0154(6) Uani 1 1 d . . . . .
C43 C -0.2402(3) 0.40799(18) 0.52718(17) 0.0214(7) Uani 1 1 d . . . . .
H43 H -0.249815 0.368667 0.499202 0.026 Uiso 1 1 calc R . . . .
C23 C 0.0568(3) 0.85531(19) 0.77267(19) 0.0228(8) Uani 1 1 d . . . . .
H23 H 0.106429 0.890196 0.788473 0.027 Uiso 1 1 calc R . . . .
C20 C 0.1538(3) 0.4487(2) 0.61578(18) 0.0219(7) Uani 1 1 d . . . . .
H20 H 0.169282 0.437052 0.577050 0.026 Uiso 1 1 calc R . . . .
C4 C 0.1745(3) 0.73802(19) 0.56885(19) 0.0223(7) Uani 1 1 d . . . . .
H4 H 0.237878 0.757828 0.571833 0.027 Uiso 1 1 calc R . . . .
C200 C 0.6848(3) 0.73918(19) 0.48186(17) 0.0203(7) Uani 1 1 d . . . . .
H200 H 0.613516 0.754528 0.473196 0.024 Uiso 1 1 calc R . . . .
C8 C 0.4074(3) 0.7072(2) 0.76845(19) 0.0240(8) Uani 1 1 d . . . . .
H8 H 0.473887 0.725061 0.779812 0.029 Uiso 1 1 calc R . . . .
C36 C -0.4670(2) 0.60651(19) 0.66922(17) 0.0192(7) Uani 1 1 d . . . . .
H36 H -0.459986 0.647790 0.694460 0.023 Uiso 1 1 calc R . . . .
C15 C 0.1025(3) 0.46780(18) 0.85005(17) 0.0192(7) Uani 1 1 d . . . . .
H15 H 0.126232 0.421410 0.851954 0.023 Uiso 1 1 calc R . . . .
C14 C 0.0801(3) 0.4967(2) 0.90445(18) 0.0227(7) Uani 1 1 d . . . . .
H14 H 0.088064 0.469782 0.942836 0.027 Uiso 1 1 calc R . . . .
C42 C -0.3195(3) 0.43218(18) 0.54820(17) 0.0196(7) Uani 1 1 d . . . . .
H42 H -0.382048 0.408370 0.534472 0.024 Uiso 1 1 calc R . . . .
C37 C -0.5581(3) 0.56955(19) 0.65261(18) 0.0204(7) Uani 1 1 d . . . . .
H37 H -0.612138 0.585664 0.666613 0.024 Uiso 1 1 calc R . . . .
C39 C -0.4893(3) 0.48314(18) 0.59402(18) 0.0197(7) Uani 1 1 d . . . . .
H39 H -0.498208 0.441875 0.568617 0.024 Uiso 1 1 calc R . . . .
C38 C -0.5688(3) 0.5078(2) 0.61465(18) 0.0228(7) Uani 1 1 d . . . . .
H38 H -0.630498 0.483012 0.603114 0.027 Uiso 1 1 calc R . . . .
C33 C -0.3759(2) 0.77532(18) 0.68520(16) 0.0163(6) Uani 1 1 d . . . . .
H33 H -0.394597 0.769304 0.639026 0.020 Uiso 1 1 calc R . . . .
C30 C -0.3214(3) 0.79119(19) 0.82399(17) 0.0204(7) Uani 1 1 d . . . . .
H30 H -0.304171 0.796197 0.870197 0.024 Uiso 1 1 calc R . . . .
C3 C 0.0948(3) 0.7399(2) 0.50834(19) 0.0248(8) Uani 1 1 d . . . . .
H3 H 0.104684 0.760608 0.470701 0.030 Uiso 1 1 calc R . . . .
C24 C -0.0455(3) 0.86993(18) 0.76250(19) 0.0225(7) Uani 1 1 d . . . . .
H24 H -0.065963 0.915188 0.770461 0.027 Uiso 1 1 calc R . . . .
C25 C -0.1172(3) 0.81667(17) 0.74036(17) 0.0181(7) Uani 1 1 d . . . . .
H25 H -0.186574 0.825782 0.732871 0.022 Uiso 1 1 calc R . . . .
C32 C -0.4173(3) 0.83017(19) 0.71306(18) 0.0205(7) Uani 1 1 d . . . . .
H32 H -0.464425 0.861223 0.685243 0.025 Uiso 1 1 calc R . . . .
C19 C 0.1596(3) 0.39707(19) 0.66418(19) 0.0238(8) Uani 1 1 d . . . . .
H19 H 0.177067 0.350709 0.657292 0.029 Uiso 1 1 calc R . . . .
C31 C -0.3887(3) 0.83871(19) 0.78209(18) 0.0217(7) Uani 1 1 d . . . . .
H31 H -0.414819 0.876410 0.800243 0.026 Uiso 1 1 calc R . . . .
C100 C 0.2639(3) 0.9789(2) 0.3604(2) 0.0345(9) Uani 1 1 d . . . . .
H100 H 0.308687 0.939299 0.381387 0.041 Uiso 1 1 calc R . . . .
Cl6 Cl 1.1429(3) 0.9461(2) 0.6551(2) 0.0630(4) Uani 0.461(3) 1 d . . P A 1
C300 C 1.0538(10) 0.9501(7) 0.5721(8) 0.0630(4) Uani 0.461(3) 1 d . . P A 1
H300 H 1.017178 0.995043 0.559008 0.076 Uiso 0.461(3) 1 calc R . P A 1
Cl5A Cl 0.9626(3) 0.8867(2) 0.5592(2) 0.0630(4) Uani 0.539(3) 1 d . . P A 2
Cl6A Cl 1.1190(2) 0.98096(18) 0.65079(18) 0.0630(4) Uani 0.539(3) 1 d . . P A 2
Cl7 Cl 1.1247(3) 0.9358(2) 0.5229(3) 0.0630(4) Uani 0.539(3) 1 d . . P A 2
C30A C 1.0985(8) 0.9106(6) 0.6000(7) 0.0630(4) Uani 0.539(3) 1 d . . P A 2
H30A H 1.139502 0.869608 0.621612 0.076 Uiso 0.539(3) 1 calc R . P A 2

loop_
_atom_site_aniso_label
_atom_site_aniso_U_11
_atom_site_aniso_U_22
_atom_site_aniso_U_33
_atom_site_aniso_U_23
_atom_site_aniso_U_13
_atom_site_aniso_U_12
Ir1 0.01192(6) 0.01060(6) 0.01498(7) -0.00122(5) 0.00634(4) -0.00017(5)
Cl20 0.0271(4) 0.0256(4) 0.0210(4) -0.0055(3) 0.0080(3) -0.0006(4)
Cl1 0.0326(5) 0.0356(5) 0.0213(4) 0.0085(4) 0.0122(4) 0.0066(4)
P1 0.0190(4) 0.0183(4) 0.0150(4) -0.0007(3) 0.0056(3) -0.0039(3)
Cl2 0.0353(5) 0.0197(4) 0.0350(5) -0.0040(4) 0.0092(4) -0.0031(4)
Cl10 0.0436(6) 0.0556(7) 0.0283(5) -0.0083(5) 0.0046(4) -0.0025(5)
Cl3 0.0767(9) 0.0389(6) 0.0365(6) -0.0206(5) 0.0066(6) -0.0009(6)
Cl4 0.0549(7) 0.0496(7) 0.0452(7) -0.0011(6) 0.0110(6) -0.0114(6)
Cl30 0.0478(8) 0.0523(10) 0.0957(9) -0.0176(9) 0.0325(9) -0.0114(8)
Cl5 0.0478(8) 0.0523(10) 0.0957(9) -0.0176(9) 0.0325(9) -0.0114(8)
F3 0.0311(11) 0.0386(13) 0.0192(11) -0.0052(9) 0.0129(9) -0.0102(10)
F2 0.0199(10) 0.0390(13) 0.0206(11) -0.0012(10) 0.0044(8) -0.0083(10)
F5 0.0261(11) 0.0423(14) 0.0182(10) -0.0052(10) 0.0092(9) -0.0043(10)
N2 0.0112(12) 0.0143(13) 0.0182(14) -0.0007(11) 0.0052(10) -0.0005(11)
F1 0.0369(13) 0.0266(12) 0.0309(13) 0.0050(10) 0.0026(10) 0.0100(10)
N1 0.0172(13) 0.0115(13) 0.0206(14) -0.0020(11) 0.0093(11) -0.0001(11)
N4 0.0132(12) 0.0129(13) 0.0130(13) -0.0010(10) 0.0049(10) -0.0012(10)
N3 0.0146(12) 0.0112(13) 0.0147(13) -0.0005(10) 0.0054(10) -0.0004(11)
F4 0.0300(12) 0.0517(16) 0.0301(12) -0.0139(11) 0.0129(10) -0.0246(11)
F6 0.0659(17) 0.0194(12) 0.0366(14) 0.0035(10) 0.0084(13) 0.0074(12)
N5 0.0143(12) 0.0133(13) 0.0156(13) -0.0016(11) 0.0055(10) -0.0008(11)
C47 0.0148(14) 0.0140(15) 0.0123(14) 0.0012(12) 0.0038(12) -0.0010(12)
C11 0.0180(15) 0.0124(15) 0.0193(16) -0.0048(13) 0.0082(13) -0.0013(13)
C12 0.0176(15) 0.0174(16) 0.0196(16) -0.0009(14) 0.0076(13) 0.0004(13)
C00Q 0.0104(14) 0.0161(16) 0.0172(15) -0.0029(13) 0.0046(12) -0.0011(12)
C27 0.0157(14) 0.0129(15) 0.0099(14) 0.0000(12) 0.0040(11) 0.0009(12)
C6 0.0175(15) 0.0127(15) 0.0224(17) -0.0041(13) 0.0105(13) 0.0003(13)
C26 0.0154(15) 0.0120(15) 0.0155(15) -0.0005(12) 0.0055(12) -0.0005(12)
C34 0.0180(15) 0.0119(15) 0.0141(15) -0.0007(12) 0.0045(12) 0.0001(12)
C46 0.0170(15) 0.0116(15) 0.0123(14) 0.0029(12) 0.0051(12) 0.0011(12)
C1 0.0185(16) 0.0175(16) 0.0225(17) -0.0002(14) 0.0093(13) 0.0027(13)
C29 0.0158(15) 0.0163(16) 0.0167(16) 0.0007(13) 0.0047(12) -0.0008(13)
C16 0.0123(14) 0.0134(15) 0.0199(16) -0.0031(13) 0.0047(12) -0.0016(12)
C13 0.0222(16) 0.0237(18) 0.0157(16) -0.0027(14) 0.0077(13) -0.0018(14)
C5 0.0152(15) 0.0142(16) 0.0235(17) -0.0012(13) 0.0106(13) 0.0015(13)
C45 0.0174(15) 0.0130(15) 0.0175(16) 0.0004(13) 0.0049(12) 0.0002(13)
C17 0.0130(14) 0.0146(16) 0.0230(17) -0.0025(13) 0.0051(12) 0.0011(13)
C10 0.0180(16) 0.0184(17) 0.0213(17) -0.0009(14) 0.0087(13) 0.0004(13)
C35 0.0148(15) 0.0130(15) 0.0164(15) 0.0022(12) 0.0040(12) 0.0010(12)
C28 0.0115(14) 0.0105(14) 0.0173(15) -0.0020(12) 0.0055(12) 0.0002(12)
C44 0.0233(17) 0.0186(17) 0.0171(16) -0.0006(13) 0.0077(13) 0.0059(14)
C22 0.0143(15) 0.0183(17) 0.0258(18) -0.0020(14) 0.0067(13) -0.0012(13)
C7 0.0215(17) 0.0181(17) 0.0311(19) -0.0039(15) 0.0151(15) -0.0053(14)
C21 0.0155(15) 0.0198(17) 0.0224(17) -0.0035(14) 0.0068(13) -0.0009(13)
C40 0.0160(15) 0.0137(15) 0.0158(15) 0.0010(12) 0.0033(12) -0.0009(13)
C2 0.0251(17) 0.0233(18) 0.0211(18) 0.0041(15) 0.0093(14) 0.0075(15)
C9 0.0187(16) 0.0236(19) 0.0245(18) -0.0051(15) 0.0050(14) 0.0005(15)
C18 0.0192(16) 0.0152(17) 0.0294(19) -0.0011(14) 0.0066(14) 0.0004(14)
C41 0.0200(16) 0.0108(15) 0.0146(15) 0.0006(12) 0.0043(12) 0.0009(13)
C43 0.0304(18) 0.0132(16) 0.0200(17) -0.0035(13) 0.0070(14) 0.0020(14)
C23 0.0184(16) 0.0155(17) 0.035(2) -0.0074(15) 0.0087(15) -0.0038(14)
C20 0.0169(16) 0.0264(19) 0.0239(18) -0.0079(15) 0.0085(13) 0.0030(14)
C4 0.0227(17) 0.0205(18) 0.0296(19) 0.0033(15) 0.0168(15) 0.0007(14)
C200 0.0221(17) 0.0215(18) 0.0185(17) 0.0008(14) 0.0080(13) 0.0045(14)
C8 0.0153(16) 0.0249(19) 0.033(2) -0.0090(16) 0.0090(14) -0.0062(14)
C36 0.0165(15) 0.0185(17) 0.0233(17) -0.0015(14) 0.0073(13) -0.0018(14)
C15 0.0184(16) 0.0144(16) 0.0238(18) 0.0027(14) 0.0049(13) -0.0019(13)
C14 0.0249(18) 0.0237(18) 0.0189(17) 0.0043(14) 0.0059(14) -0.0033(15)
C42 0.0202(16) 0.0151(16) 0.0206(17) -0.0006(13) 0.0021(13) -0.0018(14)
C37 0.0148(15) 0.0202(17) 0.0287(19) 0.0021(15) 0.0105(14) 0.0002(14)
C39 0.0196(16) 0.0154(16) 0.0234(18) -0.0018(14) 0.0056(13) -0.0038(14)
C38 0.0171(16) 0.0219(18) 0.0282(19) 0.0015(15) 0.0053(14) -0.0024(14)
C33 0.0154(15) 0.0181(16) 0.0155(16) 0.0012(13) 0.0049(12) -0.0003(13)
C30 0.0216(17) 0.0251(18) 0.0154(16) -0.0070(14) 0.0071(13) -0.0052(15)
C3 0.033(2) 0.0225(18) 0.0255(19) 0.0046(15) 0.0193(16) 0.0055(16)
C24 0.0241(18) 0.0112(16) 0.034(2) -0.0037(14) 0.0108(15) -0.0007(14)
C25 0.0161(15) 0.0134(16) 0.0254(18) -0.0013(13) 0.0076(13) -0.0010(13)
C32 0.0152(15) 0.0187(17) 0.0271(19) 0.0016(14) 0.0058(13) 0.0033(14)
C19 0.0214(17) 0.0147(16) 0.035(2) -0.0102(15) 0.0075(15) 0.0027(14)
C31 0.0202(16) 0.0202(17) 0.0282(19) -0.0055(15) 0.0125(14) 0.0015(14)
C100 0.048(2) 0.021(2) 0.027(2) -0.0056(16) 0.0012(18) 0.0028(19)
Cl6 0.0478(8) 0.0523(10) 0.0957(9) -0.0176(9) 0.0325(9) -0.0114(8)
C300 0.0478(8) 0.0523(10) 0.0957(9) -0.0176(9) 0.0325(9) -0.0114(8)
Cl5A 0.0478(8) 0.0523(10) 0.0957(9) -0.0176(9) 0.0325(9) -0.0114(8)
Cl6A 0.0478(8) 0.0523(10) 0.0957(9) -0.0176(9) 0.0325(9) -0.0114(8)
Cl7 0.0478(8) 0.0523(10) 0.0957(9) -0.0176(9) 0.0325(9) -0.0114(8)
C30A 0.0478(8) 0.0523(10) 0.0957(9) -0.0176(9) 0.0325(9) -0.0114(8)

loop_
_atom_type_symbol
_atom_type_description
_atom_type_scat_dispersion_real
_atom_type_scat_dispersion_imag
_atom_type_scat_source
C C 0.0033 0.0016 'International Tables Vol C Tables 4.2.6.8 and 6.1.1.4'
H H 0.0000 0.0000 'International Tables Vol C Tables 4.2.6.8 and 6.1.1.4'
Cl Cl 0.1484 0.1585 'International Tables Vol C Tables 4.2.6.8 and 6.1.1.4'
F F 0.0171 0.0103 'International Tables Vol C Tables 4.2.6.8 and 6.1.1.4'
Ir Ir -1.4442 7.9887 'International Tables Vol C Tables 4.2.6.8 and 6.1.1.4'
N N 0.0061 0.0033 'International Tables Vol C Tables 4.2.6.8 and 6.1.1.4'
P P 0.1023 0.0942 'International Tables Vol C Tables 4.2.6.8 and 6.1.1.4'

loop_
_geom_angle_atom_site_label_1
_geom_angle_atom_site_label_2
_geom_angle_atom_site_label_3
_geom_angle
_geom_angle_site_symmetry_1
_geom_angle_site_symmetry_3
_geom_angle_publ_flag
N2 Ir1 N4 88.32(10) . . ?
N2 Ir1 N3 97.36(10) . . ?
N1 Ir1 N2 173.22(10) . . ?
N1 Ir1 N4 96.54(10) . . ?
N1 Ir1 N3 88.47(10) . . ?
N3 Ir1 N4 75.28(10) . . ?
C11 Ir1 N2 95.47(12) . . ?
C11 Ir1 N1 80.75(12) . . ?
C11 Ir1 N4 167.65(12) . . ?
C11 Ir1 N3 92.55(11) . . ?
C11 Ir1 C00Q 84.52(13) . . ?
C00Q Ir1 N2 80.53(12) . . ?
C00Q Ir1 N1 93.45(12) . . ?
C00Q Ir1 N4 107.73(11) . . ?
C00Q Ir1 N3 176.19(11) . . ?
F3 P1 F5 178.99(13) . . ?
F2 P1 F3 89.39(11) . . ?
F2 P1 F5 89.73(11) . . ?
F1 P1 F3 90.03(13) . . ?
F1 P1 F2 89.72(13) . . ?
F1 P1 F5 89.48(13) . . ?
F4 P1 F3 90.65(12) . . ?
F4 P1 F2 179.71(17) . . ?
F4 P1 F5 90.23(12) . . ?
F4 P1 F1 89.99(14) . . ?
F4 P1 F6 90.89(15) . . ?
F6 P1 F3 90.60(13) . . ?
F6 P1 F2 89.40(14) . . ?
F6 P1 F5 89.87(13) . . ?
F6 P1 F1 178.91(15) . . ?
C12 N2 Ir1 125.2(2) . . ?
C12 N2 C16 118.9(3) . . ?
C16 N2 Ir1 115.8(2) . . ?
C1 N1 Ir1 124.7(2) . . ?
C1 N1 C5 119.6(3) . . ?
C5 N1 Ir1 115.5(2) . . ?
C47 N4 Ir1 142.3(2) . . ?
C27 N4 Ir1 110.8(2) . . ?
C27 N4 C47 105.2(3) . . ?
C26 N3 Ir1 117.9(2) . . ?
C22 N3 Ir1 123.6(2) . . ?
C22 N3 C26 118.2(3) . . ?
C27 N5 C34 107.2(3) . . ?
C27 N5 C28 123.0(3) . . ?
C34 N5 C28 129.8(3) . . ?
N4 C47 C46 128.9(3) . . ?
C34 C47 N4 110.1(3) . . ?
C34 C47 C46 120.9(3) . . ?
C6 C11 Ir1 114.3(2) . . ?
C10 C11 Ir1 127.9(2) . . ?
C10 C11 C6 117.7(3) . . ?
N2 C12 H12 118.6 . . ?
N2 C12 C13 122.8(3) . . ?
C13 C12 H12 118.6 . . ?
C17 C00Q Ir1 114.3(2) . . ?
C21 C00Q Ir1 128.7(3) . . ?
C21 C00Q C17 116.8(3) . . ?
N4 C27 N5 111.6(3) . . ?
N4 C27 C26 120.6(3) . . ?
N5 C27 C26 127.6(3) . . ?
C11 C6 C5 115.1(3) . . ?
C7 C6 C11 121.2(3) . . ?
C7 C6 C5 123.7(3) . . ?
N3 C26 C27 112.7(3) . . ?
N3 C26 C25 121.1(3) . . ?
C25 C26 C27 126.0(3) . . ?
N5 C34 C35 130.4(3) . . ?
C47 C34 N5 105.8(3) . . ?
C47 C34 C35 123.7(3) . . ?
C45 C46 C47 122.5(3) . . ?
C45 C46 C41 120.0(3) . . ?
C41 C46 C47 117.4(3) . . ?
N1 C1 H1 118.8 . . ?
N1 C1 C2 122.4(3) . . ?
C2 C1 H1 118.8 . . ?
C28 C29 H29 120.6 . . ?
C28 C29 C30 118.8(3) . . ?
C30 C29 H29 120.6 . . ?
N2 C16 C17 113.7(3) . . ?
N2 C16 C15 120.3(3) . . ?
C15 C16 C17 125.9(3) . . ?
C12 C13 H13 120.6 . . ?
C12 C13 C14 118.7(3) . . ?
C14 C13 H13 120.6 . . ?
N1 C5 C6 113.9(3) . . ?
N1 C5 C4 119.8(3) . . ?
C4 C5 C6 126.2(3) . . ?
C46 C45 H45 119.4 . . ?
C44 C45 C46 121.2(3) . . ?
C44 C45 H45 119.4 . . ?
C00Q C17 C16 115.5(3) . . ?
C18 C17 C00Q 121.3(3) . . ?
C18 C17 C16 123.2(3) . . ?
C11 C10 H10 119.7 . . ?
C9 C10 C11 120.6(3) . . ?
C9 C10 H10 119.7 . . ?
C40 C35 C34 115.9(3) . . ?
C36 C35 C34 124.5(3) . . ?
C36 C35 C40 119.5(3) . . ?
C29 C28 N5 118.9(3) . . ?
C33 C28 N5 118.7(3) . . ?
C33 C28 C29 122.2(3) . . ?
C45 C44 H44 120.2 . . ?
C45 C44 C43 119.5(3) . . ?
C43 C44 H44 120.2 . . ?
N3 C22 H22 118.4 . . ?
N3 C22 C23 123.2(3) . . ?
C23 C22 H22 118.4 . . ?
C6 C7 H7 120.1 . . ?
C8 C7 C6 119.8(3) . . ?
C8 C7 H7 120.1 . . ?
C00Q C21 H21 119.1 . . ?
C20 C21 C00Q 121.8(3) . . ?
C20 C21 H21 119.1 . . ?
C35 C40 C41 120.9(3) . . ?
C39 C40 C35 117.8(3) . . ?
C39 C40 C41 121.3(3) . . ?
C1 C2 H2 120.6 . . ?
C3 C2 C1 118.8(3) . . ?
C3 C2 H2 120.6 . . ?
C10 C9 H9 119.6 . . ?
C8 C9 C10 120.8(3) . . ?
C8 C9 H9 119.6 . . ?
C17 C18 H18 120.1 . . ?
C19 C18 C17 119.9(3) . . ?
C19 C18 H18 120.1 . . ?
C46 C41 C40 120.9(3) . . ?
C42 C41 C46 117.2(3) . . ?
C42 C41 C40 121.9(3) . . ?
C44 C43 H43 119.9 . . ?
C42 C43 C44 120.1(3) . . ?
C42 C43 H43 119.9 . . ?
C22 C23 H23 120.6 . . ?
C22 C23 C24 118.8(3) . . ?
C24 C23 H23 120.6 . . ?
C21 C20 H20 119.9 . . ?
C21 C20 C19 120.3(3) . . ?
C19 C20 H20 119.9 . . ?
C5 C4 H4 120.0 . . ?
C3 C4 C5 120.1(3) . . ?
C3 C4 H4 120.0 . . ?
Cl20 C200 Cl1 110.01(19) . . ?
Cl20 C200 Cl2 110.19(19) . . ?
Cl20 C200 H200 108.7 . . ?
Cl1 C200 H200 108.7 . . ?
Cl2 C200 Cl1 110.54(18) . . ?
Cl2 C200 H200 108.7 . . ?
C7 C8 C9 119.8(3) . . ?
C7 C8 H8 120.1 . . ?
C9 C8 H8 120.1 . . ?
C35 C36 H36 119.5 . . ?
C37 C36 C35 121.0(3) . . ?
C37 C36 H36 119.5 . . ?
C16 C15 H15 120.0 . . ?
C14 C15 C16 120.1(3) . . ?
C14 C15 H15 120.0 . . ?
C13 C14 C15 119.2(3) . . ?
C13 C14 H14 120.4 . . ?
C15 C14 H14 120.4 . . ?
C41 C42 H42 119.0 . . ?
C43 C42 C41 121.9(3) . . ?
C43 C42 H42 119.0 . . ?
C36 C37 H37 120.2 . . ?
C36 C37 C38 119.5(3) . . ?
C38 C37 H37 120.2 . . ?
C40 C39 H39 119.4 . . ?
C38 C39 C40 121.3(3) . . ?
C38 C39 H39 119.4 . . ?
C37 C38 H38 119.6 . . ?
C39 C38 C37 120.9(3) . . ?
C39 C38 H38 119.6 . . ?
C28 C33 H33 120.9 . . ?
C28 C33 C32 118.2(3) . . ?
C32 C33 H33 120.9 . . ?
C29 C30 H30 119.9 . . ?
C31 C30 C29 120.2(3) . . ?
C31 C30 H30 119.9 . . ?
C2 C3 C4 119.2(3) . . ?
C2 C3 H3 120.4 . . ?
C4 C3 H3 120.4 . . ?
C23 C24 H24 120.4 . . ?
C23 C24 C25 119.3(3) . . ?
C25 C24 H24 120.4 . . ?
C26 C25 H25 120.3 . . ?
C24 C25 C26 119.3(3) . . ?
C24 C25 H25 120.3 . . ?
C33 C32 H32 119.8 . . ?
C31 C32 C33 120.4(3) . . ?
C31 C32 H32 119.8 . . ?
C18 C19 C20 119.8(3) . . ?
C18 C19 H19 120.1 . . ?
C20 C19 H19 120.1 . . ?
C30 C31 C32 120.2(3) . . ?
C30 C31 H31 119.9 . . ?
C32 C31 H31 119.9 . . ?
Cl10 C100 Cl4 110.8(2) . . ?
Cl10 C100 H100 108.2 . . ?
Cl3 C100 Cl10 110.1(2) . . ?
Cl3 C100 Cl4 111.1(2) . . ?
Cl3 C100 H100 108.2 . . ?
Cl4 C100 H100 108.2 . . ?
Cl30 C300 H300 116.3 . . ?
Cl5 C300 Cl30 110.4(7) . . ?
Cl5 C300 H300 116.3 . . ?
Cl6 C300 Cl30 98.9(7) . . ?
Cl6 C300 Cl5 95.7(8) . . ?
Cl6 C300 H300 116.3 . . ?
Cl5A C30A H30A 111.9 . . ?
Cl6A C30A Cl5A 115.7(6) . . ?
Cl6A C30A Cl7 108.7(7) . . ?
Cl6A C30A H30A 111.9 . . ?
Cl7 C30A Cl5A 95.9(6) . . ?
Cl7 C30A H30A 111.9 . . ?

loop_
_geom_bond_atom_site_label_1
_geom_bond_atom_site_label_2
_geom_bond_distance
_geom_bond_site_symmetry_2
_geom_bond_publ_flag
Ir1 N2 2.051(3) . ?
Ir1 N1 2.035(3) . ?
Ir1 N4 2.242(3) . ?
Ir1 N3 2.166(3) . ?
Ir1 C11 1.998(3) . ?
Ir1 C00Q 2.018(3) . ?
Cl20 C200 1.760(4) . ?
Cl1 C200 1.765(3) . ?
P1 F3 1.603(2) . ?
P1 F2 1.600(2) . ?
P1 F5 1.610(2) . ?
P1 F1 1.598(2) . ?
P1 F4 1.591(2) . ?
P1 F6 1.593(2) . ?
Cl2 C200 1.762(4) . ?
Cl10 C100 1.753(5) . ?
Cl3 C100 1.749(4) . ?
Cl4 C100 1.753(5) . ?
Cl30 C300 1.951(13) . ?
Cl5 C300 1.852(13) . ?
N2 C12 1.343(4) . ?
N2 C16 1.375(4) . ?
N1 C1 1.346(4) . ?
N1 C5 1.367(4) . ?
N4 C47 1.383(4) . ?
N4 C27 1.339(4) . ?
N3 C26 1.356(4) . ?
N3 C22 1.347(4) . ?
N5 C27 1.363(4) . ?
N5 C34 1.384(4) . ?
N5 C28 1.451(4) . ?
C47 C34 1.382(4) . ?
C47 C46 1.440(4) . ?
C11 C6 1.410(5) . ?
C11 C10 1.403(5) . ?
C12 H12 0.9300 . ?
C12 C13 1.382(5) . ?
C00Q C17 1.416(5) . ?
C00Q C21 1.400(4) . ?
C27 C26 1.464(4) . ?
C6 C5 1.460(5) . ?
C6 C7 1.401(5) . ?
C26 C25 1.401(4) . ?
C34 C35 1.441(4) . ?
C46 C45 1.401(4) . ?
C46 C41 1.420(4) . ?
C1 H1 0.9300 . ?
C1 C2 1.385(5) . ?
C29 H29 0.9300 . ?
C29 C28 1.385(4) . ?
C29 C30 1.389(5) . ?
C16 C17 1.466(5) . ?
C16 C15 1.386(5) . ?
C13 H13 0.9300 . ?
C13 C14 1.383(5) . ?
C5 C4 1.394(5) . ?
C45 H45 0.9300 . ?
C45 C44 1.372(5) . ?
C17 C18 1.400(5) . ?
C10 H10 0.9300 . ?
C10 C9 1.396(5) . ?
C35 C40 1.423(4) . ?
C35 C36 1.410(4) . ?
C28 C33 1.385(4) . ?
C44 H44 0.9300 . ?
C44 C43 1.400(5) . ?
C22 H22 0.9300 . ?
C22 C23 1.375(5) . ?
C7 H7 0.9300 . ?
C7 C8 1.383(5) . ?
C21 H21 0.9300 . ?
C21 C20 1.385(5) . ?
C40 C41 1.465(4) . ?
C40 C39 1.411(4) . ?
C2 H2 0.9300 . ?
C2 C3 1.378(5) . ?
C9 H9 0.9300 . ?
C9 C8 1.387(5) . ?
C18 H18 0.9300 . ?
C18 C19 1.383(5) . ?
C41 C42 1.410(5) . ?
C43 H43 0.9300 . ?
C43 C42 1.374(5) . ?
C23 H23 0.9300 . ?
C23 C24 1.378(5) . ?
C20 H20 0.9300 . ?
C20 C19 1.393(5) . ?
C4 H4 0.9300 . ?
C4 C3 1.393(5) . ?
C200 H200 0.9800 . ?
C8 H8 0.9300 . ?
C36 H36 0.9300 . ?
C36 C37 1.376(5) . ?
C15 H15 0.9300 . ?
C15 C14 1.386(5) . ?
C14 H14 0.9300 . ?
C42 H42 0.9300 . ?
C37 H37 0.9300 . ?
C37 C38 1.393(5) . ?
C39 H39 0.9300 . ?
C39 C38 1.375(5) . ?
C38 H38 0.9300 . ?
C33 H33 0.9300 . ?
C33 C32 1.395(5) . ?
C30 H30 0.9300 . ?
C30 C31 1.386(5) . ?
C3 H3 0.9300 . ?
C24 H24 0.9300 . ?
C24 C25 1.380(5) . ?
C25 H25 0.9300 . ?
C32 H32 0.9300 . ?
C32 C31 1.389(5) . ?
C19 H19 0.9300 . ?
C31 H31 0.9300 . ?
C100 H100 0.9800 . ?
Cl6 C300 1.792(16) . ?
C300 H300 0.9800 . ?
Cl5A C30A 1.845(12) . ?
Cl6A C30A 1.672(11) . ?
Cl7 C30A 1.830(14) . ?
C30A H30A 0.9800 . ?

loop_
_geom_torsion_atom_site_label_1
_geom_torsion_atom_site_label_2
_geom_torsion_atom_site_label_3
_geom_torsion_atom_site_label_4
_geom_torsion
_geom_torsion_site_symmetry_1
_geom_torsion_site_symmetry_2
_geom_torsion_site_symmetry_3
_geom_torsion_site_symmetry_4
_geom_torsion_publ_flag
Ir1 N2 C12 C13 -175.5(2) . . . . ?
Ir1 N2 C16 C17 -3.2(3) . . . . ?
Ir1 N2 C16 C15 174.6(2) . . . . ?
Ir1 N1 C1 C2 -176.6(2) . . . . ?
Ir1 N1 C5 C6 1.2(3) . . . . ?
Ir1 N1 C5 C4 178.5(2) . . . . ?
Ir1 N4 C47 C34 160.3(3) . . . . ?
Ir1 N4 C47 C46 -23.3(6) . . . . ?
Ir1 N4 C27 N5 -165.7(2) . . . . ?
Ir1 N4 C27 C26 18.8(4) . . . . ?
Ir1 N3 C26 C27 4.3(3) . . . . ?
Ir1 N3 C26 C25 -171.7(2) . . . . ?
Ir1 N3 C22 C23 173.4(3) . . . . ?
Ir1 C11 C6 C5 -7.5(4) . . . . ?
Ir1 C11 C6 C7 173.2(2) . . . . ?
Ir1 C11 C10 C9 -172.6(3) . . . . ?
Ir1 C00Q C17 C16 -0.7(4) . . . . ?
Ir1 C00Q C17 C18 178.7(3) . . . . ?
Ir1 C00Q C21 C20 -179.5(3) . . . . ?
N2 C12 C13 C14 0.3(5) . . . . ?
N2 C16 C17 C00Q 2.6(4) . . . . ?
N2 C16 C17 C18 -176.8(3) . . . . ?
N2 C16 C15 C14 2.1(5) . . . . ?
N1 C1 C2 C3 -1.0(5) . . . . ?
N1 C5 C4 C3 -2.1(5) . . . . ?
N4 C47 C34 N5 1.1(4) . . . . ?
N4 C47 C34 C35 -176.5(3) . . . . ?
N4 C47 C46 C45 -3.1(5) . . . . ?
N4 C47 C46 C41 -179.8(3) . . . . ?
N4 C27 C26 N3 -16.2(4) . . . . ?
N4 C27 C26 C25 159.6(3) . . . . ?
N3 C26 C25 C24 -2.6(5) . . . . ?
N3 C22 C23 C24 -1.4(6) . . . . ?
N5 C27 C26 N3 169.2(3) . . . . ?
N5 C27 C26 C25 -15.0(5) . . . . ?
N5 C34 C35 C40 178.6(3) . . . . ?
N5 C34 C35 C36 -3.8(6) . . . . ?
N5 C28 C33 C32 -171.2(3) . . . . ?
C47 N4 C27 N5 3.2(3) . . . . ?
C47 N4 C27 C26 -172.3(3) . . . . ?
C47 C34 C35 C40 -4.4(5) . . . . ?
C47 C34 C35 C36 173.1(3) . . . . ?
C47 C46 C45 C44 -177.6(3) . . . . ?
C47 C46 C41 C40 -1.2(4) . . . . ?
C47 C46 C41 C42 177.4(3) . . . . ?
C11 C6 C5 N1 4.1(4) . . . . ?
C11 C6 C5 C4 -173.0(3) . . . . ?
C11 C6 C7 C8 1.0(5) . . . . ?
C11 C10 C9 C8 -1.0(5) . . . . ?
C12 N2 C16 C17 179.7(3) . . . . ?
C12 N2 C16 C15 -2.5(4) . . . . ?
C12 C13 C14 C15 -0.7(5) . . . . ?
C00Q C17 C18 C19 1.8(5) . . . . ?
C00Q C21 C20 C19 -1.2(5) . . . . ?
C27 N4 C47 C34 -2.6(3) . . . . ?
C27 N4 C47 C46 173.8(3) . . . . ?
C27 N5 C34 C47 0.8(3) . . . . ?
C27 N5 C34 C35 178.2(3) . . . . ?
C27 N5 C28 C29 -68.9(4) . . . . ?
C27 N5 C28 C33 104.9(4) . . . . ?
C27 C26 C25 C24 -178.1(3) . . . . ?
C6 C11 C10 C9 2.7(5) . . . . ?
C6 C5 C4 C3 174.8(3) . . . . ?
C6 C7 C8 C9 0.8(5) . . . . ?
C26 N3 C22 C23 -0.6(5) . . . . ?
C34 N5 C27 N4 -2.5(4) . . . . ?
C34 N5 C27 C26 172.5(3) . . . . ?
C34 N5 C28 C29 111.5(4) . . . . ?
C34 N5 C28 C33 -74.7(4) . . . . ?
C34 C47 C46 C45 172.9(3) . . . . ?
C34 C47 C46 C41 -3.7(5) . . . . ?
C34 C35 C40 C41 -0.7(4) . . . . ?
C34 C35 C40 C39 179.0(3) . . . . ?
C34 C35 C36 C37 -178.2(3) . . . . ?
C46 C47 C34 N5 -175.6(3) . . . . ?
C46 C47 C34 C35 6.8(5) . . . . ?
C46 C45 C44 C43 1.2(5) . . . . ?
C46 C41 C42 C43 -0.6(5) . . . . ?
C1 N1 C5 C6 -175.1(3) . . . . ?
C1 N1 C5 C4 2.2(5) . . . . ?
C1 C2 C3 C4 1.1(5) . . . . ?
C29 C28 C33 C32 2.4(5) . . . . ?
C29 C30 C31 C32 2.1(5) . . . . ?
C16 N2 C12 C13 1.3(5) . . . . ?
C16 C17 C18 C19 -178.9(3) . . . . ?
C16 C15 C14 C13 -0.5(5) . . . . ?
C5 N1 C1 C2 -0.6(5) . . . . ?
C5 C6 C7 C8 -178.2(3) . . . . ?
C5 C4 C3 C2 0.5(5) . . . . ?
C45 C46 C41 C40 -177.9(3) . . . . ?
C45 C46 C41 C42 0.7(5) . . . . ?
C45 C44 C43 C42 -1.1(5) . . . . ?
C17 C00Q C21 C20 4.1(5) . . . . ?
C17 C16 C15 C14 179.7(3) . . . . ?
C17 C18 C19 C20 1.4(5) . . . . ?
C10 C11 C6 C5 176.6(3) . . . . ?
C10 C11 C6 C7 -2.8(5) . . . . ?
C10 C9 C8 C7 -0.8(5) . . . . ?
C35 C40 C41 C46 3.4(5) . . . . ?
C35 C40 C41 C42 -175.2(3) . . . . ?
C35 C40 C39 C38 -1.0(5) . . . . ?
C35 C36 C37 C38 -0.2(5) . . . . ?
C28 N5 C27 N4 177.8(3) . . . . ?
C28 N5 C27 C26 -7.2(5) . . . . ?
C28 N5 C34 C47 -179.5(3) . . . . ?
C28 N5 C34 C35 -2.2(6) . . . . ?
C28 C29 C30 C31 0.4(5) . . . . ?
C28 C33 C32 C31 0.1(5) . . . . ?
C44 C43 C42 C41 0.8(5) . . . . ?
C22 N3 C26 C27 178.6(3) . . . . ?
C22 N3 C26 C25 2.6(5) . . . . ?
C22 C23 C24 C25 1.4(6) . . . . ?
C7 C6 C5 N1 -176.6(3) . . . . ?
C7 C6 C5 C4 6.3(5) . . . . ?
C21 C00Q C17 C16 176.2(3) . . . . ?
C21 C00Q C17 C18 -4.4(5) . . . . ?
C21 C20 C19 C18 -1.7(5) . . . . ?
C40 C35 C36 C37 -0.7(5) . . . . ?
C40 C41 C42 C43 178.0(3) . . . . ?
C40 C39 C38 C37 0.2(5) . . . . ?
C41 C46 C45 C44 -1.0(5) . . . . ?
C41 C40 C39 C38 178.6(3) . . . . ?
C23 C24 C25 C26 0.6(5) . . . . ?
C36 C35 C40 C41 -178.3(3) . . . . ?
C36 C35 C40 C39 1.3(5) . . . . ?
C36 C37 C38 C39 0.5(5) . . . . ?
C15 C16 C17 C00Q -175.1(3) . . . . ?
C15 C16 C17 C18 5.5(5) . . . . ?
C39 C40 C41 C46 -176.3(3) . . . . ?
C39 C40 C41 C42 5.2(5) . . . . ?
C33 C32 C31 C30 -2.3(5) . . . . ?
C30 C29 C28 N5 170.9(3) . . . . ?
C30 C29 C28 C33 -2.7(5) . . . . ?
